data_2108023
loop_
_publ_author_name
'Daszkiewicz, Marek'
'Mielcarek, Agnieszka'

_publ_section_title
;
 Comparison of hydrogen bonds and diverse weak interactions of the nitro
 group in 2-methyl-4-nitroanilinium nitrate, bisulfate and two
 hexafluoridosilicates: elementary graph-set approach
;
_journal_issue 6
_journal_name_full 'Acta Crystallographica Section B'
_journal_page_first 916
_journal_page_last 926
_journal_paper_doi 10.1107/S2052520616016139
_journal_volume 72
_journal_year 2016
_chemical_formula_moiety 'C7 H9 N2 O2, H O4 S'
_chemical_formula_sum 'C7 H10 N2 O6 S'
_chemical_formula_weight 250.23
_space_group_crystal_system monoclinic
_space_group_IT_number 14
_space_group_name_Hall '-P 2ybc'
_space_group_name_H-M_alt 'P 1 21/c 1'
_symmetry_space_group_name_Hall '-P 2ybc'
_symmetry_space_group_name_H-M 'P 1 21/c 1'
_atom_sites_solution_hydrogens mixed
_audit_creation_method SHELXL-2014/7
_cell_angle_alpha 90
_cell_angle_beta 101.367(2)
_cell_angle_gamma 90
_cell_formula_units_Z 4
_cell_length_a 15.9394(4)
_cell_length_b 5.01801(11)
_cell_length_c 12.9310(3)
_cell_measurement_reflns_used 1970
_cell_measurement_temperature 295(2)
_cell_measurement_theta_max 26.721
_cell_measurement_theta_min 2.607
_cell_volume 1013.99(4)
_computing_cell_refinement 'CrysAlis 1.171.38.34a'
_computing_data_collection 'CrysAlis 1.171.33.42'
_computing_data_reduction 'CrysAlis 1.171.38.34a'
_computing_structure_refinement 'SHELXL-2014/7 (Sheldrick, 2014)'
_computing_structure_solution 'SHELXS-2014/7 (Sheldrick, 2014)'
_diffrn_ambient_temperature 295(2)
_diffrn_measured_fraction_theta_full 0.986
_diffrn_measured_fraction_theta_max 0.912
_diffrn_measurement_device_type 'KUMA KM-4 with area CCD detector'
_diffrn_measurement_method \w-scan
_diffrn_radiation_type MoK\a
_diffrn_radiation_wavelength 0.71073
_diffrn_reflns_av_R_equivalents 0.0169
_diffrn_reflns_limit_h_max 19
_diffrn_reflns_limit_h_min -19
_diffrn_reflns_limit_k_max 5
_diffrn_reflns_limit_k_min -6
_diffrn_reflns_limit_l_max 15
_diffrn_reflns_limit_l_min -15
_diffrn_reflns_number 8813
_diffrn_reflns_theta_full 25.242
_diffrn_reflns_theta_max 26.721
_diffrn_reflns_theta_min 2.607
_exptl_absorpt_coefficient_mu 0.336
_exptl_absorpt_correction_T_max 1.00000
_exptl_absorpt_correction_T_min 0.89413
_exptl_absorpt_correction_type multi-scan
_exptl_absorpt_process_details
;
CrysAlisPro 1.171.38.34a (Rigaku Oxford Diffraction, 2015)
Empirical absorption correction using spherical harmonics,
 implemented in SCALE3 ABSPACK scaling algorithm.
;
_exptl_crystal_colour brown
_exptl_crystal_density_diffrn 1.639
_exptl_crystal_description plate
_exptl_crystal_F_000 520
_exptl_crystal_size_max 0.36
_exptl_crystal_size_mid 0.34
_exptl_crystal_size_min 0.06
_refine_diff_density_max 0.271
_refine_diff_density_min -0.488
_refine_ls_extinction_method none
_refine_ls_goodness_of_fit_ref 1.084
_refine_ls_hydrogen_treatment mixed
_refine_ls_matrix_type full
_refine_ls_number_parameters 151
_refine_ls_number_reflns 1970
_refine_ls_number_restraints 0
_refine_ls_restrained_S_all 1.084
_refine_ls_R_factor_all 0.0322
_refine_ls_R_factor_gt 0.0282
_refine_ls_shift/su_max <0.001
_refine_ls_shift/su_mean <0.001
_refine_ls_structure_factor_coef Fsqd
_refine_ls_weighting_details 'w=1/[\s^2^(Fo^2^)+(0.0381P)^2^+0.4906P] where P=(Fo^2^+2Fc^2^)/3'
_refine_ls_weighting_scheme calc
_refine_ls_wR_factor_gt 0.0750
_refine_ls_wR_factor_ref 0.0770
_reflns_number_gt 1814
_reflns_number_total 1970
_reflns_threshold_expression 'I > 2\s(I)'
_cod_data_source_file eb5052sup1.cif
_cod_data_source_block M155
_cod_database_code 2108023
_shelx_space_group_comment
;
The symmetry employed for this shelxl refinement is uniquely defined
by the following loop, which should always be used as a source of
symmetry information in preference to the above space-group names.
They are only intended as comments.
;

loop_
_space_group_symop_operation_xyz
'x, y, z'
'-x, y+1/2, -z+1/2'
'-x, -y, -z'
'x, -y-1/2, z-1/2'

loop_
_atom_site_type_symbol
_atom_site_label
_atom_site_fract_x
_atom_site_fract_y
_atom_site_fract_z
_atom_site_U_iso_or_equiv
_atom_site_adp_type
_atom_site_calc_flag
_atom_site_occupancy
S S1 0.06794(2) 0.49901(7) 0.15921(3) 0.01989(13) Uani d 1
O O3 0.13034(7) 0.4330(3) 0.25257(9) 0.0330(3) Uani d 1
O O4 0.06022(8) 0.8094(2) 0.15316(9) 0.0323(3) Uani d 1
H H4A 0.0459(16) 0.863(5) 0.206(2) 0.062(8) Uiso d 1
O O5 -0.01632(7) 0.3965(2) 0.16409(8) 0.0305(3) Uani d 1
O O6 0.09488(7) 0.4334(2) 0.06186(8) 0.0267(3) Uani d 1
C C1 0.23391(10) 0.5726(3) 0.51408(11) 0.0231(3) Uani d 1
N N1 0.14196(8) 0.5558(3) 0.46950(10) 0.0249(3) Uani d 1
H H1A 0.1186 0.4278 0.5022 0.037 Uiso calc 1
H H1B 0.1343 0.5185 0.4010 0.037 Uiso calc 1
H H1C 0.1172 0.7110 0.4783 0.037 Uiso calc 1
C C2 0.28394(10) 0.7502(3) 0.46987(12) 0.0263(3) Uani d 1
C C3 0.37091(10) 0.7522(3) 0.51214(12) 0.0296(4) Uani d 1
H H3 0.4067 0.8697 0.4859 0.036 Uiso calc 1
C C4 0.40429(10) 0.5808(3) 0.59284(12) 0.0282(3) Uani d 1
N N2 0.49761(9) 0.5778(3) 0.63155(11) 0.0343(3) Uani d 1
O O1 0.54059(8) 0.7464(3) 0.59825(12) 0.0514(4) Uani d 1
O O2 0.52842(8) 0.4055(3) 0.69338(12) 0.0499(4) Uani d 1
C C5 0.35434(11) 0.4082(4) 0.63746(13) 0.0337(4) Uani d 1
H H5 0.3784 0.2960 0.6926 0.040 Uiso calc 1
C C6 0.26746(11) 0.4075(4) 0.59757(13) 0.0317(4) Uani d 1
H H6 0.2316 0.2964 0.6267 0.038 Uiso calc 1
C C7 0.24754(12) 0.9305(4) 0.37924(15) 0.0398(4) Uani d 1
H H7A 0.1929 0.9965 0.3882 0.060 Uiso calc 1
H H7B 0.2408 0.8327 0.3143 0.060 Uiso calc 1
H H7C 0.2857 1.0776 0.3773 0.060 Uiso calc 1

loop_
_atom_site_aniso_label
_atom_site_aniso_U_11
_atom_site_aniso_U_22
_atom_site_aniso_U_33
_atom_site_aniso_U_12
_atom_site_aniso_U_13
_atom_site_aniso_U_23
S1 0.0235(2) 0.0198(2) 0.0169(2) 0.00053(14) 0.00529(15) 0.00030(13)
O3 0.0331(7) 0.0412(7) 0.0223(6) 0.0060(5) -0.0006(5) 0.0009(5)
O4 0.0504(8) 0.0205(6) 0.0307(6) 0.0018(5) 0.0194(6) -0.0002(5)
O5 0.0291(6) 0.0390(7) 0.0247(6) -0.0089(5) 0.0083(5) 0.0009(5)
O6 0.0320(6) 0.0288(6) 0.0210(5) 0.0041(5) 0.0097(4) -0.0015(4)
C1 0.0228(8) 0.0260(8) 0.0206(7) -0.0013(6) 0.0041(6) -0.0026(6)
N1 0.0244(7) 0.0291(7) 0.0213(6) 0.0010(5) 0.0049(5) 0.0019(5)
C2 0.0317(8) 0.0245(8) 0.0232(7) -0.0006(6) 0.0063(6) 0.0013(6)
C3 0.0298(9) 0.0305(8) 0.0295(8) -0.0061(7) 0.0080(7) 0.0025(7)
C4 0.0236(8) 0.0337(9) 0.0265(8) -0.0029(7) 0.0030(6) -0.0023(7)
N2 0.0269(7) 0.0418(8) 0.0335(8) -0.0035(6) 0.0046(6) -0.0016(7)
O1 0.0313(7) 0.0636(10) 0.0588(9) -0.0153(7) 0.0074(6) 0.0121(7)
O2 0.0325(7) 0.0577(9) 0.0553(8) 0.0046(6) -0.0020(6) 0.0174(7)
C5 0.0303(9) 0.0392(10) 0.0289(8) -0.0026(7) -0.0005(7) 0.0107(7)
C6 0.0290(9) 0.0373(9) 0.0281(8) -0.0065(7) 0.0042(7) 0.0090(7)
C7 0.0395(10) 0.0389(10) 0.0382(10) -0.0059(8) 0.0010(8) 0.0145(8)

loop_
_atom_type_symbol
_atom_type_description
_atom_type_scat_dispersion_real
_atom_type_scat_dispersion_imag
_atom_type_scat_source
C C 0.0033 0.0016 'International Tables Vol C Tables 4.2.6.8 and 6.1.1.4'
H H 0.0000 0.0000 'International Tables Vol C Tables 4.2.6.8 and 6.1.1.4'
N N 0.0061 0.0033 'International Tables Vol C Tables 4.2.6.8 and 6.1.1.4'
O O 0.0106 0.0060 'International Tables Vol C Tables 4.2.6.8 and 6.1.1.4'
S S 0.1246 0.1234 'International Tables Vol C Tables 4.2.6.8 and 6.1.1.4'

loop_
_geom_angle_atom_site_label_1
_geom_angle_atom_site_label_2
_geom_angle_atom_site_label_3
_geom_angle
O3 S1 O6 113.70(7)
O3 S1 O5 111.92(7)
O6 S1 O5 113.16(7)
O3 S1 O4 107.76(7)
O6 S1 O4 102.55(6)
O5 S1 O4 106.92(7)
S1 O4 H4A 109.0(18)
C6 C1 C2 122.67(15)
C6 C1 N1 118.37(14)
C2 C1 N1 118.95(14)
C1 N1 H1A 109.5
C1 N1 H1B 109.5
H1A N1 H1B 109.5
C1 N1 H1C 109.5
H1A N1 H1C 109.5
H1B N1 H1C 109.5
C3 C2 C1 116.89(14)
C3 C2 C7 120.32(14)
C1 C2 C7 122.77(15)
C4 C3 C2 120.10(15)
C4 C3 H3 120.0
C2 C3 H3 120.0
C3 C4 C5 122.79(15)
C3 C4 N2 118.55(14)
C5 C4 N2 118.65(15)
O2 N2 O1 122.99(15)
O2 N2 C4 118.79(15)
O1 N2 C4 118.21(15)
C4 C5 C6 117.75(16)
C4 C5 H5 121.1
C6 C5 H5 121.1
C5 C6 C1 119.74(15)
C5 C6 H6 120.1
C1 C6 H6 120.1
C2 C7 H7A 109.5
C2 C7 H7B 109.5
H7A C7 H7B 109.5
C2 C7 H7C 109.5
H7A C7 H7C 109.5
H7B C7 H7C 109.5

loop_
_geom_bond_atom_site_label_1
_geom_bond_atom_site_label_2
_geom_bond_distance
S1 O3 1.4434(11)
S1 O6 1.4458(10)
S1 O5 1.4511(11)
S1 O4 1.5631(12)
O4 H4A 0.80(3)
C1 C6 1.382(2)
C1 C2 1.391(2)
C1 N1 1.4679(19)
N1 H1A 0.8900
N1 H1B 0.8900
N1 H1C 0.8900
C2 C3 1.386(2)
C2 C7 1.504(2)
C3 C4 1.376(2)
C3 H3 0.9300
C4 C5 1.378(2)
C4 N2 1.473(2)
N2 O2 1.214(2)
N2 O1 1.220(2)
C5 C6 1.379(2)
C5 H5 0.9300
C6 H6 0.9300
C7 H7A 0.9600
C7 H7B 0.9600
C7 H7C 0.9600

loop_
_geom_hbond_atom_site_label_D
_geom_hbond_atom_site_label_H
_geom_hbond_atom_site_label_A
_geom_hbond_site_symmetry_A
_geom_hbond_distance_DH
_geom_hbond_distance_HA
_geom_hbond_distance_DA
_geom_hbond_angle_DHA
O4 H4A O5 2 0.80(3) 1.84(3) 2.6301(15) 165(3)
N1 H1A O6 4_566 0.89 2.03 2.8929(17) 161.7
N1 H1B O3 . 0.89 1.96 2.8423(17) 174.1
N1 H1C O5 2 0.89 2.38 2.9246(17) 119.5
N1 H1C O6 4_576 0.89 2.15 2.9853(17) 155.6
C3 H3 O1 3_676 0.93 2.44 3.339(2) 162.3
C6 H6 O6 4_566 0.93 2.46 3.195(2) 135.7

loop_
_geom_torsion_atom_site_label_1
_geom_torsion_atom_site_label_2
_geom_torsion_atom_site_label_3
_geom_torsion_atom_site_label_4
_geom_torsion
C6 C1 C2 C3 1.2(2)
N1 C1 C2 C3 -177.76(13)
C6 C1 C2 C7 -179.81(16)
N1 C1 C2 C7 1.2(2)
C1 C2 C3 C4 1.0(2)
C7 C2 C3 C4 -177.94(16)
C2 C3 C4 C5 -2.1(3)
C2 C3 C4 N2 176.49(14)
C3 C4 N2 O2 -171.08(16)
C5 C4 N2 O2 7.6(2)
C3 C4 N2 O1 7.6(2)
C5 C4 N2 O1 -173.75(17)
C3 C4 C5 C6 0.9(3)
N2 C4 C5 C6 -177.75(16)
C4 C5 C6 C1 1.4(3)
C2 C1 C6 C5 -2.5(3)
N1 C1 C6 C5 176.50(15)

_cod_database_fobs_code 2108023
